data_1504859
loop_
_publ_author_name
'Wang, Yongfeng'
'Parkin, Sean R.'
'Watson, Mark D.'

_publ_section_title
;
 Benzodichalcogenophenes with perfluoroarene termini.
;
_journal_issue 20
_journal_name_full 'Organic letters'
_journal_page_first 4421
_journal_page_last 4424
_journal_paper_doi 10.1021/ol801569m
_journal_volume 10
_journal_year 2008
_chemical_formula_moiety 'C44 H44 F10 S2 Si2'
_chemical_formula_sum 'C44 H44 F10 S2 Si2'
_chemical_formula_weight 883.09
_chemical_name_systematic
; 
 ? 
;
_space_group_IT_number 2
_symmetry_cell_setting triclinic
_symmetry_space_group_name_Hall '-P 1'
_symmetry_space_group_name_H-M 'P -1'
_atom_sites_solution_hydrogens geom
_atom_sites_solution_primary direct
_atom_sites_solution_secondary difmap
_audit_creation_method SHELXL-97
_cell_angle_alpha 90.647(2)
_cell_angle_beta 98.346(2)
_cell_angle_gamma 101.226(2)
_cell_formula_units_Z 1
_cell_length_a 8.0496(4)
_cell_length_b 8.7262(5)
_cell_length_c 15.3591(8)
_cell_measurement_reflns_used 9941
_cell_measurement_temperature 90.0(2)
_cell_measurement_theta_max 69.60
_cell_measurement_theta_min 5.67
_cell_volume 1046.14(10)
_computing_cell_refinement APEX2
_computing_data_collection 'APEX2 (Bruker-AXS, 2006)'
_computing_data_reduction APEX2
_computing_molecular_graphics 'XP in SHELXTL (Sheldrick, 2008)'
_computing_publication_material
; 
SHELX97-2 (Sheldrick, 2008) and local procedures 
;
_computing_structure_refinement 'SHELXL-97 (Sheldrick, 2008)'
_computing_structure_solution 'SHELXS-97 (Sheldrick, 2008)'
_diffrn_ambient_temperature 90.0(2)
_diffrn_detector_area_resol_mean 18
_diffrn_measured_fraction_theta_full 0.976
_diffrn_measured_fraction_theta_max 0.976
_diffrn_measurement_device_type 'Bruker X8 Proteum diffractometer'
_diffrn_measurement_method '\f and \w scans'
_diffrn_radiation_monochromator 'graded multilayer optics'
_diffrn_radiation_source 'fine-focus rotating anode'
_diffrn_radiation_type CuK\a
_diffrn_radiation_wavelength 1.54178
_diffrn_reflns_av_R_equivalents 0.0376
_diffrn_reflns_av_sigmaI/netI 0.0316
_diffrn_reflns_limit_h_max 9
_diffrn_reflns_limit_h_min -7
_diffrn_reflns_limit_k_max 10
_diffrn_reflns_limit_k_min -10
_diffrn_reflns_limit_l_max 18
_diffrn_reflns_limit_l_min -18
_diffrn_reflns_number 15186
_diffrn_reflns_theta_full 69.64
_diffrn_reflns_theta_max 69.64
_diffrn_reflns_theta_min 5.17
_diffrn_standards_number 0
_exptl_absorpt_coefficient_mu 2.375
_exptl_absorpt_correction_T_max 0.8905
_exptl_absorpt_correction_T_min 0.6777
_exptl_absorpt_correction_type multi-scan
_exptl_absorpt_process_details 'Sadabs in APEX2 (BrukerAXS, 2006)'
_exptl_crystal_colour yellow
_exptl_crystal_density_diffrn 1.402
_exptl_crystal_density_method 'not measured'
_exptl_crystal_description rod
_exptl_crystal_F_000 458
_exptl_crystal_size_max 0.20
_exptl_crystal_size_mid 0.05
_exptl_crystal_size_min 0.05
_refine_diff_density_max 0.654
_refine_diff_density_min -0.656
_refine_diff_density_rms 0.056
_refine_ls_extinction_coef 0.0016(4)
_refine_ls_extinction_expression Fc^*^=kFc[1+0.001xFc^2^\l^3^/sin(2\q)]^-1/4^
_refine_ls_extinction_method SHELXL
_refine_ls_goodness_of_fit_ref 1.110
_refine_ls_hydrogen_treatment constr
_refine_ls_matrix_type full
_refine_ls_number_parameters 385
_refine_ls_number_reflns 3844
_refine_ls_number_restraints 339
_refine_ls_restrained_S_all 1.069
_refine_ls_R_factor_all 0.0541
_refine_ls_R_factor_gt 0.0495
_refine_ls_shift/su_max 0.008
_refine_ls_shift/su_mean 0.001
_refine_ls_structure_factor_coef Fsqd
_refine_ls_weighting_details 'calc w=1/[\s^2^(Fo^2^)+(0.0253P)^2^+1.6280P] where P=(Fo^2^+2Fc^2^)/3'
_refine_ls_weighting_scheme calc
_refine_ls_wR_factor_gt 0.1139
_refine_ls_wR_factor_ref 0.1176
_reflns_number_gt 3528
_reflns_number_total 3844
_reflns_threshold_expression >2\s(I)
_cod_data_source_file ol801569m_si_001.cif
_cod_data_source_block x07100_1i
_cod_database_code 1504859

loop_
_symmetry_equiv_pos_as_xyz
'x, y, z'
'-x, -y, -z'

loop_
_atom_site_label
_atom_site_type_symbol
_atom_site_fract_x
_atom_site_fract_y
_atom_site_fract_z
_atom_site_U_iso_or_equiv
_atom_site_adp_type
_atom_site_occupancy
_atom_site_symmetry_multiplicity
_atom_site_calc_flag
_atom_site_refinement_flags
_atom_site_disorder_assembly
_atom_site_disorder_group
Si1 Si 0.62950(9) 0.83615(9) 0.84434(4) 0.0326(2) Uani 1 1 d . . .
F1 F 0.00881(17) 0.83992(16) 0.57904(9) 0.0299(3) Uani 1 1 d . . .
F2 F -0.27591(19) 0.94764(17) 0.54476(10) 0.0366(4) Uani 1 1 d . A .
F3 F -0.48247(18) 0.88067(18) 0.38831(11) 0.0408(4) Uani 1 1 d . . .
F4 F -0.39283(19) 0.70050(19) 0.26459(10) 0.0419(4) Uani 1 1 d . A .
F5 F -0.10891(17) 0.59109(17) 0.29522(9) 0.0318(3) Uani 1 1 d . . .
C1 C 0.5408(3) 0.5768(3) 0.58574(14) 0.0212(5) Uani 1 1 d . . .
C2 C 0.4008(16) 0.592(2) 0.5333(7) 0.0162(10) Uani 0.608(3) 1 d PDU A 1
S3 S 0.25720(15) 0.69824(15) 0.56022(9) 0.0185(3) Uani 0.608(3) 1 d PDU A 1
C4 C 0.1216(16) 0.644(2) 0.4581(15) 0.016(2) Uani 0.608(3) 1 d PDU A 1
C5 C 0.1946(7) 0.5602(7) 0.4079(4) 0.0205(11) Uani 0.608(3) 1 d PDU A 1
H5 H 0.1459 0.5280 0.3489 0.025 Uiso 0.608(3) 1 calc PR A 1
C6 C 0.3499(18) 0.5222(17) 0.4483(9) 0.0152(11) Uani 0.608(3) 1 d PDU . 1
C2' C 0.383(3) 0.588(3) 0.5187(13) 0.0162(10) Uani 0.392(3) 1 d PDU A 2
C3' C 0.2490(10) 0.6699(9) 0.5258(6) 0.0167(14) Uani 0.392(3) 1 d PDU A 2
H3' H 0.2420 0.7263 0.5780 0.020 Uiso 0.392(3) 1 calc PR A 2
C4' C 0.135(3) 0.661(3) 0.454(2) 0.015(3) Uani 0.392(3) 1 d PDU A 2
S5' S 0.1748(2) 0.5294(2) 0.37340(15) 0.0178(5) Uani 0.392(3) 1 d PDU A 2
C6' C 0.360(3) 0.505(3) 0.4373(14) 0.0152(11) Uani 0.392(3) 1 d PDU . 2
C7 C -0.0316(3) 0.7111(2) 0.43847(14) 0.0198(4) Uani 1 1 d . . .
C8 C -0.0853(3) 0.8025(3) 0.49946(15) 0.0218(5) Uani 1 1 d . A .
C9 C -0.2338(3) 0.8603(3) 0.48353(16) 0.0260(5) Uani 1 1 d . . .
C10 C -0.3386(3) 0.8266(3) 0.40394(17) 0.0278(5) Uani 1 1 d . A .
C11 C -0.2914(3) 0.7365(3) 0.34219(16) 0.0281(5) Uani 1 1 d . . .
C12 C -0.1428(3) 0.6805(3) 0.35936(15) 0.0230(5) Uani 1 1 d . A .
C13 C 0.5783(3) 0.6532(3) 0.67045(16) 0.0305(6) Uani 1 1 d . A .
C14 C 0.6045(3) 0.7217(3) 0.74026(16) 0.0327(6) Uani 1 1 d . A .
C15 C 0.7889(5) 0.7749(4) 0.9254(2) 0.0322(8) Uani 0.744(4) 1 d PDU B 1
H15 H 0.9028 0.8403 0.9189 0.039 Uiso 0.744(4) 1 calc PR B 1
C16 C 0.8001(8) 0.6047(8) 0.9109(4) 0.0456(15) Uani 0.744(4) 1 d PDU B 1
H16A H 0.8870 0.5771 0.9562 0.068 Uiso 0.744(4) 1 calc PR B 1
H16B H 0.8318 0.5898 0.8526 0.068 Uiso 0.744(4) 1 calc PR B 1
H16C H 0.6888 0.5376 0.9145 0.068 Uiso 0.744(4) 1 calc PR B 1
C17 C 0.7572(7) 0.8028(6) 1.0203(3) 0.0404(12) Uani 0.744(4) 1 d PDU B 1
H17A H 0.6439 0.7438 1.0280 0.061 Uiso 0.744(4) 1 calc PR B 1
H17B H 0.7622 0.9146 1.0314 0.061 Uiso 0.744(4) 1 calc PR B 1
H17C H 0.8452 0.7678 1.0619 0.061 Uiso 0.744(4) 1 calc PR B 1
C15' C 0.6985(12) 0.6738(12) 0.9406(6) 0.032(2) Uani 0.256(4) 1 d PDU B 2
H15' H 0.6027 0.5803 0.9333 0.038 Uiso 0.256(4) 1 calc PR B 2
C16' C 0.712(2) 0.7411(17) 1.0338(8) 0.040(3) Uani 0.256(4) 1 d PDU B 2
H16D H 0.6074 0.7791 1.0400 0.060 Uiso 0.256(4) 1 calc PR B 2
H16E H 0.8109 0.8279 1.0454 0.060 Uiso 0.256(4) 1 calc PR B 2
H16F H 0.7265 0.6596 1.0760 0.060 Uiso 0.256(4) 1 calc PR B 2
C17' C 0.8623(18) 0.615(3) 0.9290(12) 0.041(4) Uani 0.256(4) 1 d PDU B 2
H17D H 0.8511 0.5706 0.8690 0.062 Uiso 0.256(4) 1 calc PR B 2
H17E H 0.8793 0.5340 0.9713 0.062 Uiso 0.256(4) 1 calc PR B 2
H17F H 0.9609 0.7021 0.9392 0.062 Uiso 0.256(4) 1 calc PR B 2
C18 C 0.7054(5) 1.0517(4) 0.8135(2) 0.0324(8) Uani 0.744(4) 1 d PDU B 1
H18 H 0.6141 1.0777 0.7680 0.039 Uiso 0.744(4) 1 calc PR B 1
C19 C 0.8696(16) 1.0714(12) 0.7722(5) 0.044(2) Uani 0.744(4) 1 d PDU B 1
H19A H 0.9009 1.1795 0.7544 0.067 Uiso 0.744(4) 1 calc PR B 1
H19B H 0.8508 1.0001 0.7203 0.067 Uiso 0.744(4) 1 calc PR B 1
H19C H 0.9624 1.0473 0.8152 0.067 Uiso 0.744(4) 1 calc PR B 1
C20 C 0.7261(9) 1.1657(6) 0.8917(4) 0.0483(14) Uani 0.744(4) 1 d PDU B 1
H20A H 0.8100 1.1395 0.9392 0.072 Uiso 0.744(4) 1 calc PR B 1
H20B H 0.6156 1.1588 0.9126 0.072 Uiso 0.744(4) 1 calc PR B 1
H20C H 0.7660 1.2724 0.8737 0.072 Uiso 0.744(4) 1 calc PR B 1
C18' C 0.8084(13) 0.9917(11) 0.8587(6) 0.033(2) Uani 0.256(4) 1 d PDU B 2
H18' H 0.9106 0.9531 0.8884 0.040 Uiso 0.256(4) 1 calc PR B 2
C19' C 0.776(2) 1.1249(17) 0.9156(11) 0.043(3) Uani 0.256(4) 1 d PDU B 2
H19D H 0.7203 1.0813 0.9650 0.064 Uiso 0.256(4) 1 calc PR B 2
H19E H 0.7016 1.1844 0.8800 0.064 Uiso 0.256(4) 1 calc PR B 2
H19F H 0.8853 1.1942 0.9383 0.064 Uiso 0.256(4) 1 calc PR B 2
C20' C 0.842(5) 1.049(3) 0.7686(12) 0.039(4) Uani 0.256(4) 1 d PDU B 2
H20D H 0.8586 0.9621 0.7321 0.059 Uiso 0.256(4) 1 calc PR B 2
H20E H 0.9459 1.1315 0.7754 0.059 Uiso 0.256(4) 1 calc PR B 2
H20F H 0.7446 1.0913 0.7402 0.059 Uiso 0.256(4) 1 calc PR B 2
C21 C 0.4090(8) 0.8159(9) 0.8756(6) 0.0306(12) Uani 0.744(4) 1 d PDU B 1
H21 H 0.4194 0.8764 0.9325 0.037 Uiso 0.744(4) 1 calc PR B 1
C22 C 0.2842(6) 0.8791(6) 0.8073(3) 0.0434(10) Uani 0.744(4) 1 d PDU B 1
H22A H 0.2762 0.8248 0.7502 0.065 Uiso 0.744(4) 1 calc PR B 1
H22B H 0.3256 0.9914 0.8019 0.065 Uiso 0.744(4) 1 calc PR B 1
H22C H 0.1709 0.8618 0.8260 0.065 Uiso 0.744(4) 1 calc PR B 1
C23 C 0.3379(7) 0.6438(6) 0.8906(3) 0.0426(11) Uani 0.744(4) 1 d PDU B 1
H23A H 0.2276 0.6346 0.9121 0.064 Uiso 0.744(4) 1 calc PR B 1
H23B H 0.4187 0.6041 0.9344 0.064 Uiso 0.744(4) 1 calc PR B 1
H23C H 0.3218 0.5828 0.8351 0.064 Uiso 0.744(4) 1 calc PR B 1
C21' C 0.423(3) 0.848(2) 0.8633(16) 0.028(3) Uani 0.256(4) 1 d PDU B 2
H21' H 0.4386 0.9136 0.9189 0.034 Uiso 0.256(4) 1 calc PR B 2
C22' C 0.3519(18) 0.9460(15) 0.7898(8) 0.038(3) Uani 0.256(4) 1 d PDU B 2
H22D H 0.4389 1.0388 0.7828 0.057 Uiso 0.256(4) 1 calc PR B 2
H22E H 0.2495 0.9784 0.8051 0.057 Uiso 0.256(4) 1 calc PR B 2
H22F H 0.3219 0.8831 0.7344 0.057 Uiso 0.256(4) 1 calc PR B 2
C23' C 0.2893(17) 0.7026(16) 0.8747(9) 0.037(3) Uani 0.256(4) 1 d PDU B 2
H23D H 0.3375 0.6394 0.9204 0.056 Uiso 0.256(4) 1 calc PR B 2
H23E H 0.2567 0.6411 0.8190 0.056 Uiso 0.256(4) 1 calc PR B 2
H23F H 0.1879 0.7339 0.8921 0.056 Uiso 0.256(4) 1 calc PR B 2

loop_
_atom_site_aniso_label
_atom_site_aniso_U_11
_atom_site_aniso_U_22
_atom_site_aniso_U_33
_atom_site_aniso_U_23
_atom_site_aniso_U_13
_atom_site_aniso_U_12
Si1 0.0246(4) 0.0436(4) 0.0264(4) -0.0162(3) 0.0050(3) -0.0009(3)
F1 0.0297(7) 0.0349(8) 0.0272(7) -0.0035(6) 0.0041(6) 0.0122(6)
F2 0.0385(8) 0.0369(8) 0.0447(9) 0.0061(6) 0.0211(7) 0.0217(7)
F3 0.0210(7) 0.0463(9) 0.0624(10) 0.0197(8) 0.0093(7) 0.0212(7)
F4 0.0261(8) 0.0511(10) 0.0447(9) 0.0039(7) -0.0140(6) 0.0122(7)
F5 0.0274(7) 0.0401(8) 0.0275(7) -0.0050(6) -0.0040(6) 0.0122(6)
C1 0.0187(11) 0.0222(11) 0.0206(10) -0.0020(8) 0.0070(8) -0.0034(8)
C2 0.014(2) 0.0169(13) 0.017(3) -0.001(3) 0.0040(18) 0.0006(18)
S3 0.0124(5) 0.0236(6) 0.0205(7) -0.0023(5) 0.0034(4) 0.0054(4)
C4 0.010(3) 0.016(4) 0.020(3) 0.004(3) 0.006(2) -0.005(2)
C5 0.018(2) 0.025(2) 0.016(2) 0.0006(19) 0.0017(19) 0.0002(16)
C6 0.0126(16) 0.016(3) 0.017(3) -0.0008(19) 0.0050(17) 0.0010(13)
C2' 0.014(2) 0.0169(13) 0.017(3) -0.001(3) 0.0040(18) 0.0006(18)
C3' 0.017(3) 0.012(3) 0.021(3) 0.003(3) 0.005(3) 0.001(2)
C4' 0.010(4) 0.011(5) 0.024(4) 0.007(4) 0.006(4) 0.002(4)
S5' 0.0105(8) 0.0225(9) 0.0211(12) -0.0003(7) 0.0016(7) 0.0057(6)
C6' 0.0126(16) 0.016(3) 0.017(3) -0.0008(19) 0.0050(17) 0.0010(13)
C7 0.0141(10) 0.0202(11) 0.0251(11) 0.0051(8) 0.0049(8) 0.0017(8)
C8 0.0184(11) 0.0227(11) 0.0253(11) 0.0055(9) 0.0067(9) 0.0038(9)
C9 0.0235(12) 0.0235(12) 0.0361(13) 0.0078(10) 0.0145(10) 0.0096(9)
C10 0.0132(11) 0.0287(12) 0.0449(14) 0.0132(10) 0.0071(10) 0.0094(9)
C11 0.0165(11) 0.0313(13) 0.0346(13) 0.0088(10) -0.0027(9) 0.0042(9)
C12 0.0183(11) 0.0235(11) 0.0265(12) 0.0006(9) 0.0025(9) 0.0032(9)
C13 0.0293(13) 0.0319(13) 0.0257(13) -0.0034(10) 0.0084(10) -0.0078(10)
C14 0.0307(13) 0.0348(14) 0.0286(13) -0.0060(11) 0.0080(10) -0.0058(11)
C15 0.0341(19) 0.0332(19) 0.0297(17) -0.0026(14) 0.0021(14) 0.0100(15)
C16 0.059(4) 0.044(3) 0.039(3) 0.005(2) 0.004(3) 0.026(3)
C17 0.045(3) 0.050(3) 0.026(2) -0.002(2) -0.0042(18) 0.015(2)
C15' 0.034(4) 0.036(5) 0.026(4) -0.007(4) -0.001(3) 0.012(4)
C16' 0.054(8) 0.041(8) 0.025(6) -0.007(5) 0.002(5) 0.009(6)
C17' 0.037(7) 0.052(7) 0.037(7) -0.002(6) 0.003(6) 0.017(6)
C18 0.0355(19) 0.0304(18) 0.0299(17) -0.0007(13) 0.0068(14) 0.0017(14)
C19 0.046(5) 0.043(4) 0.041(3) -0.006(2) 0.020(3) -0.008(3)
C20 0.065(4) 0.034(3) 0.047(3) -0.004(2) 0.021(3) 0.004(2)
C18' 0.033(4) 0.036(4) 0.031(4) -0.005(4) 0.008(4) 0.003(4)
C19' 0.039(7) 0.037(7) 0.050(7) -0.014(5) 0.019(6) -0.009(5)
C20' 0.039(9) 0.037(8) 0.035(6) -0.001(6) 0.003(6) -0.006(8)
C21 0.027(2) 0.043(3) 0.022(3) -0.0020(19) 0.0070(19) 0.0033(19)
C22 0.032(2) 0.060(3) 0.040(2) -0.001(2) 0.0054(18) 0.015(2)
C23 0.040(3) 0.044(3) 0.039(2) -0.001(2) 0.010(2) -0.007(2)
C21' 0.040(6) 0.036(6) 0.010(6) -0.005(4) 0.011(5) 0.005(5)
C22' 0.041(7) 0.046(7) 0.029(5) -0.001(5) 0.003(5) 0.017(5)
C23' 0.033(6) 0.043(7) 0.035(6) -0.006(5) 0.008(5) 0.003(5)

loop_
_atom_type_symbol
_atom_type_description
_atom_type_scat_dispersion_real
_atom_type_scat_dispersion_imag
_atom_type_scat_source
C C 0.0181 0.0091 'International Tables Vol C Tables 4.2.6.8 and 6.1.1.4'
H H 0.0000 0.0000 'International Tables Vol C Tables 4.2.6.8 and 6.1.1.4'
F F 0.0727 0.0534 'International Tables Vol C Tables 4.2.6.8 and 6.1.1.4'
Si Si 0.2541 0.3302 'International Tables Vol C Tables 4.2.6.8 and 6.1.1.4'
S S 0.3331 0.5567 'International Tables Vol C Tables 4.2.6.8 and 6.1.1.4'

loop_
_geom_angle_atom_site_label_1
_geom_angle_atom_site_label_2
_geom_angle_atom_site_label_3
_geom_angle
_geom_angle_site_symmetry_1
_geom_angle_site_symmetry_3
C21' Si1 C18' 125.4(8) . .
C21' Si1 C15 124.0(6) . .
C18' Si1 C15 73.9(4) . .
C21' Si1 C14 106.7(8) . .
C18' Si1 C14 113.6(3) . .
C15 Si1 C14 110.10(14) . .
C18' Si1 C21 132.1(4) . .
C15 Si1 C21 115.8(2) . .
C14 Si1 C21 106.5(3) . .
C21' Si1 C18 98.5(5) . .
C15 Si1 C18 111.01(16) . .
C14 Si1 C18 104.45(13) . .
C21 Si1 C18 108.3(2) . .
C21' Si1 C15' 101.9(5) . .
C18' Si1 C15' 103.6(4) . .
C14 Si1 C15' 102.3(2) . .
C21 Si1 C15' 92.0(3) . .
C18 Si1 C15' 139.7(3) . .
C6' C1 C2 121.3(15) 2_666 .
C6' C1 C13 119.6(10) 2_666 .
C2 C1 C13 119.1(6) . .
C2 C1 C6 116.9(4) . 2_666
C13 C1 C6 124.0(6) . 2_666
C6' C1 C2' 116.6(6) 2_666 .
C13 C1 C2' 123.8(9) . .
C6 C1 C2' 112.3(13) 2_666 .
C1 C2 C6 124.4(14) . .
C1 C2 S3 124.3(8) . .
C6 C2 S3 111.3(9) . .
C2 S3 C4 91.6(5) . .
C5 C4 C7 131.1(15) . .
C5 C4 S3 110.1(6) . .
C7 C4 S3 118.2(12) . .
C4 C5 C6 115.4(9) . .
C4 C5 H5 122.3 . .
C6 C5 H5 122.3 . .
C2 C6 C5 111.4(9) . .
C2 C6 C1 118.7(13) . 2_666
C5 C6 C1 129.9(9) . 2_666
C6' C2' C3' 112.2(14) . .
C6' C2' C1 118(2) . .
C3' C2' C1 129.6(14) . .
C4' C3' C2' 114.5(13) . .
C4' C3' H3' 122.8 . .
C2' C3' H3' 122.8 . .
C3' C4' C7 131(2) . .
C3' C4' S5' 110.8(9) . .
C7 C4' S5' 116.7(18) . .
C6' S5' C4' 91.5(8) . .
C1 C6' C2' 125(2) 2_666 .
C1 C6' S5' 124.1(14) 2_666 .
C2' C6' S5' 110.7(14) . .
C12 C7 C8 114.0(2) . .
C12 C7 C4 122.9(9) . .
C8 C7 C4 123.0(9) . .
C12 C7 C4' 123.0(13) . .
C8 C7 C4' 122.8(13) . .
F1 C8 C9 115.9(2) . .
F1 C8 C7 120.45(19) . .
C9 C8 C7 123.7(2) . .
F2 C9 C10 120.1(2) . .
F2 C9 C8 120.2(2) . .
C10 C9 C8 119.7(2) . .
F3 C10 C11 121.2(2) . .
F3 C10 C9 120.1(2) . .
C11 C10 C9 118.7(2) . .
F4 C11 C10 119.6(2) . .
F4 C11 C12 119.7(2) . .
C10 C11 C12 120.7(2) . .
F5 C12 C11 116.3(2) . .
F5 C12 C7 120.49(19) . .
C11 C12 C7 123.3(2) . .
C14 C13 C1 176.9(3) . .
C13 C14 Si1 175.0(3) . .
C16 C15 C17 109.7(4) . .
C16 C15 Si1 112.5(3) . .
C17 C15 Si1 112.0(3) . .
C16 C15 H15 107.5 . .
C17 C15 H15 107.5 . .
Si1 C15 H15 107.5 . .
C16' C15' C17' 110.4(9) . .
C16' C15' Si1 111.2(8) . .
C17' C15' Si1 114.2(10) . .
C16' C15' H15' 106.9 . .
C17' C15' H15' 106.9 . .
Si1 C15' H15' 106.9 . .
C15' C16' H16D 109.5 . .
C15' C16' H16E 109.5 . .
H16D C16' H16E 109.5 . .
C15' C16' H16F 109.5 . .
H16D C16' H16F 109.5 . .
H16E C16' H16F 109.5 . .
C15' C17' H17D 109.5 . .
C15' C17' H17E 109.5 . .
H17D C17' H17E 109.5 . .
C15' C17' H17F 109.5 . .
H17D C17' H17F 109.5 . .
H17E C17' H17F 109.5 . .
C20 C18 C19 111.3(5) . .
C20 C18 Si1 112.0(3) . .
C19 C18 Si1 111.5(4) . .
C20 C18 H18 107.3 . .
C19 C18 H18 107.3 . .
Si1 C18 H18 107.3 . .
C20' C18' C19' 110.3(11) . .
C20' C18' Si1 108.7(15) . .
C19' C18' Si1 110.5(8) . .
C20' C18' H18' 109.1 . .
C19' C18' H18' 109.1 . .
Si1 C18' H18' 109.1 . .
C18' C19' H19D 109.5 . .
C18' C19' H19E 109.5 . .
H19D C19' H19E 109.5 . .
C18' C19' H19F 109.5 . .
H19D C19' H19F 109.5 . .
H19E C19' H19F 109.5 . .
C18' C20' H20D 109.5 . .
C18' C20' H20E 109.5 . .
H20D C20' H20E 109.5 . .
C18' C20' H20F 109.5 . .
H20D C20' H20F 109.5 . .
H20E C20' H20F 109.5 . .
C22 C21 C23 110.0(4) . .
C22 C21 Si1 113.2(5) . .
C23 C21 Si1 109.5(6) . .
C22 C21 H21 108.0 . .
C23 C21 H21 108.0 . .
Si1 C21 H21 108.0 . .
C23' C21' C22' 110.2(10) . .
C23' C21' Si1 121.7(17) . .
C22' C21' Si1 106.3(14) . .
C23' C21' H21' 105.9 . .
C22' C21' H21' 105.9 . .
Si1 C21' H21' 105.9 . .
C21' C22' H22D 109.5 . .
C21' C22' H22E 109.5 . .
H22D C22' H22E 109.5 . .
C21' C22' H22F 109.5 . .
H22D C22' H22F 109.5 . .
H22E C22' H22F 109.5 . .
C21' C23' H23D 109.5 . .
C21' C23' H23E 109.5 . .
H23D C23' H23E 109.5 . .
C21' C23' H23F 109.5 . .
H23D C23' H23F 109.5 . .
H23E C23' H23F 109.5 . .

loop_
_geom_bond_atom_site_label_1
_geom_bond_atom_site_label_2
_geom_bond_distance
_geom_bond_site_symmetry_2
Si1 C21' 1.75(3) .
Si1 C18' 1.762(10) .
Si1 C15 1.817(3) .
Si1 C14 1.840(3) .
Si1 C21 1.881(9) .
Si1 C18 1.948(3) .
Si1 C15' 2.149(10) .
F1 C8 1.342(3) .
F2 C9 1.326(3) .
F3 C10 1.325(3) .
F4 C11 1.340(3) .
F5 C12 1.341(3) .
C1 C6' 1.255(15) 2_666
C1 C2 1.316(10) .
C1 C13 1.420(3) .
C1 C6 1.488(9) 2_666
C1 C2' 1.531(15) .
C2 C6 1.405(7) .
C2 S3 1.707(14) .
S3 C4 1.778(19) .
C4 C5 1.325(19) .
C4 C7 1.462(9) .
C5 C6 1.413(14) .
C5 H5 0.9500 .
C6 C1 1.488(9) 2_666
C2' C6' 1.406(11) .
C2' C3' 1.42(2) .
C3' C4' 1.32(3) .
C3' H3' 0.9500 .
C4' C7 1.479(13) .
C4' S5' 1.78(3) .
S5' C6' 1.71(2) .
C6' C1 1.255(15) 2_666
C7 C12 1.390(3) .
C7 C8 1.392(3) .
C8 C9 1.377(3) .
C9 C10 1.374(4) .
C10 C11 1.366(4) .
C11 C12 1.370(3) .
C13 C14 1.193(3) .
C15 C16 1.521(7) .
C15 C17 1.541(6) .
C15 H15 1.0000 .
C16 H16A 0.9800 .
C16 H16B 0.9800 .
C16 H16C 0.9800 .
C17 H17A 0.9800 .
C17 H17B 0.9800 .
C17 H17C 0.9800 .
C15' C16' 1.522(10) .
C15' C17' 1.538(10) .
C15' H15' 1.0000 .
C16' H16D 0.9800 .
C16' H16E 0.9800 .
C16' H16F 0.9800 .
C17' H17D 0.9800 .
C17' H17E 0.9800 .
C17' H17F 0.9800 .
C18 C20 1.520(6) .
C18 C19 1.529(10) .
C18 H18 1.0000 .
C19 H19A 0.9800 .
C19 H19B 0.9800 .
C19 H19C 0.9800 .
C20 H20A 0.9800 .
C20 H20B 0.9800 .
C20 H20C 0.9800 .
C18' C20' 1.521(12) .
C18' C19' 1.531(12) .
C18' H18' 1.0000 .
C19' H19D 0.9800 .
C19' H19E 0.9800 .
C19' H19F 0.9800 .
C20' H20D 0.9800 .
C20' H20E 0.9800 .
C20' H20F 0.9800 .
C21 C22 1.529(6) .
C21 C23 1.532(6) .
C21 H21 1.0000 .
C22 H22A 0.9800 .
C22 H22B 0.9800 .
C22 H22C 0.9800 .
C23 H23A 0.9800 .
C23 H23B 0.9800 .
C23 H23C 0.9800 .
C21' C23' 1.527(10) .
C21' C22' 1.533(9) .
C21' H21' 1.0000 .
C22' H22D 0.9800 .
C22' H22E 0.9800 .
C22' H22F 0.9800 .
C23' H23D 0.9800 .
C23' H23E 0.9800 .
C23' H23F 0.9800 .

loop_
_geom_torsion_atom_site_label_1
_geom_torsion_atom_site_label_2
_geom_torsion_atom_site_label_3
_geom_torsion_atom_site_label_4
_geom_torsion
_geom_torsion_site_symmetry_1
_geom_torsion_site_symmetry_4
C6' C1 C2 C6 -1(2) 2_666 .
C13 C1 C2 C6 -179.9(12) . .
C6 C1 C2 C6 0(2) 2_666 .
C2' C1 C2 C6 9(22) . .
C6' C1 C2 S3 178.8(15) 2_666 .
C13 C1 C2 S3 -0.4(18) . .
C6 C1 C2 S3 179.1(12) 2_666 .
C2' C1 C2 S3 -171(24) . .
C1 C2 S3 C4 -177.6(15) . .
C6 C2 S3 C4 2.0(13) . .
C2 S3 C4 C5 -4.3(14) . .
C2 S3 C4 C7 -176.4(14) . .
C7 C4 C5 C6 176.2(16) . .
S3 C4 C5 C6 5.5(16) . .
C1 C2 C6 C5 -179.8(14) . .
S3 C2 C6 C5 0.6(16) . .
C1 C2 C6 C1 0(2) . 2_666
S3 C2 C6 C1 -179.2(11) . 2_666
C4 C5 C6 C2 -4.1(17) . .
C4 C5 C6 C1 175.6(15) . 2_666
C6' C1 C2' C6' 1(3) 2_666 .
C2 C1 C2' C6' -170(25) . .
C13 C1 C2' C6' -179.3(16) . .
C6 C1 C2' C6' 1(2) 2_666 .
C6' C1 C2' C3' 180(3) 2_666 .
C2 C1 C2' C3' 9(21) . .
C13 C1 C2' C3' -1(3) . .
C6 C1 C2' C3' 180(2) 2_666 .
C6' C2' C3' C4' -4(3) . .
C1 C2' C3' C4' 177(3) . .
C2' C3' C4' C7 171(3) . .
C2' C3' C4' S5' 6(3) . .
C3' C4' S5' C6' -5(2) . .
C7 C4' S5' C6' -173(2) . .
C3' C2' C6' C1 -180(2) . 2_666
C1 C2' C6' C1 -1(4) . 2_666
C3' C2' C6' S5' 0(3) . .
C1 C2' C6' S5' 178.6(18) . .
C4' S5' C6' C1 -177(2) . 2_666
C4' S5' C6' C2' 3(2) . .
C5 C4 C7 C12 8(2) . .
S3 C4 C7 C12 177.7(7) . .
C5 C4 C7 C8 -177.1(14) . .
S3 C4 C7 C8 -6.9(17) . .
C5 C4 C7 C4' -86(17) . .
S3 C4 C7 C4' 84(17) . .
C3' C4' C7 C12 -174(2) . .
S5' C4' C7 C12 -10(3) . .
C3' C4' C7 C8 10(4) . .
S5' C4' C7 C8 174.3(11) . .
C3' C4' C7 C4 -84(18) . .
S5' C4' C7 C4 80(17) . .
C12 C7 C8 F1 179.36(19) . .
C4 C7 C8 F1 3.6(10) . .
C4' C7 C8 F1 -5.0(15) . .
C12 C7 C8 C9 -0.9(3) . .
C4 C7 C8 C9 -176.6(10) . .
C4' C7 C8 C9 174.8(15) . .
F1 C8 C9 F2 0.3(3) . .
C7 C8 C9 F2 -179.5(2) . .
F1 C8 C9 C10 -179.50(19) . .
C7 C8 C9 C10 0.7(3) . .
F2 C9 C10 F3 -0.4(3) . .
C8 C9 C10 F3 179.4(2) . .
F2 C9 C10 C11 179.9(2) . .
C8 C9 C10 C11 -0.3(3) . .
F3 C10 C11 F4 -0.6(3) . .
C9 C10 C11 F4 179.1(2) . .
F3 C10 C11 C12 -179.6(2) . .
C9 C10 C11 C12 0.1(4) . .
F4 C11 C12 F5 0.0(3) . .
C10 C11 C12 F5 179.0(2) . .
F4 C11 C12 C7 -179.3(2) . .
C10 C11 C12 C7 -0.4(4) . .
C8 C7 C12 F5 -178.61(19) . .
C4 C7 C12 F5 -2.9(10) . .
C4' C7 C12 F5 5.7(15) . .
C8 C7 C12 C11 0.7(3) . .
C4 C7 C12 C11 176.4(10) . .
C4' C7 C12 C11 -174.9(15) . .
C21' Si1 C15 C16 99.5(10) . .
C18' Si1 C15 C16 -138.3(5) . .
C14 Si1 C15 C16 -28.6(4) . .
C21 Si1 C15 C16 92.3(5) . .
C18 Si1 C15 C16 -143.7(4) . .
C15' Si1 C15 C16 51.3(6) . .
C21' Si1 C15 C17 -24.6(10) . .
C18' Si1 C15 C17 97.6(4) . .
C14 Si1 C15 C17 -152.7(3) . .
C21 Si1 C15 C17 -31.9(5) . .
C18 Si1 C15 C17 92.1(3) . .
C15' Si1 C15 C17 -72.9(6) . .
C21' Si1 C15' C16' -65.1(12) . .
C18' Si1 C15' C16' 66.2(9) . .
C15 Si1 C15' C16' 75.7(9) . .
C14 Si1 C15' C16' -175.5(8) . .
C21 Si1 C15' C16' -68.1(9) . .
C18 Si1 C15' C16' 53.7(9) . .
C21' Si1 C15' C17' 169.1(13) . .
C18' Si1 C15' C17' -59.6(10) . .
C15 Si1 C15' C17' -50.1(9) . .
C14 Si1 C15' C17' 58.8(10) . .
C21 Si1 C15' C17' 166.1(10) . .
C18 Si1 C15' C17' -72.1(10) . .
C21' Si1 C18 C20 67.8(9) . .
C18' Si1 C18 C20 -72.3(6) . .
C15 Si1 C18 C20 -63.7(4) . .
C14 Si1 C18 C20 177.6(3) . .
C21 Si1 C18 C20 64.4(4) . .
C15' Si1 C18 C20 -52.1(5) . .
C21' Si1 C18 C19 -166.8(9) . .
C18' Si1 C18 C19 53.1(7) . .
C15 Si1 C18 C19 61.7(5) . .
C14 Si1 C18 C19 -57.0(5) . .
C21 Si1 C18 C19 -170.1(5) . .
C15' Si1 C18 C19 73.3(6) . .
C21' Si1 C18' C20' -104.0(16) . .
C15 Si1 C18' C20' 135.4(14) . .
C14 Si1 C18' C20' 30.0(14) . .
C21 Si1 C18' C20' -114.2(14) . .
C18 Si1 C18' C20' -53.0(13) . .
C15' Si1 C18' C20' 140.3(14) . .
C21' Si1 C18' C19' 17.2(13) . .
C15 Si1 C18' C19' -103.5(9) . .
C14 Si1 C18' C19' 151.2(8) . .
C21 Si1 C18' C19' 7.0(11) . .
C18 Si1 C18' C19' 68.2(9) . .
C15' Si1 C18' C19' -98.5(9) . .
C21' Si1 C21 C22 32(6) . .
C18' Si1 C21 C22 85.0(8) . .
C15 Si1 C21 C22 176.3(4) . .
C14 Si1 C21 C22 -61.0(6) . .
C18 Si1 C21 C22 50.9(6) . .
C15' Si1 C21 C22 -164.5(6) . .
C21' Si1 C21 C23 155(7) . .
C18' Si1 C21 C23 -151.9(6) . .
C15 Si1 C21 C23 -60.6(6) . .
C14 Si1 C21 C23 62.1(5) . .
C18 Si1 C21 C23 173.9(4) . .
C15' Si1 C21 C23 -41.4(5) . .
C18' Si1 C21' C23' -162.3(12) . .
C15 Si1 C21' C23' -68.4(19) . .
C14 Si1 C21' C23' 61.1(15) . .
C21 Si1 C21' C23' -29(5) . .
C18 Si1 C21' C23' 169.1(14) . .
C15' Si1 C21' C23' -45.8(17) . .
C18' Si1 C21' C22' 70.6(16) . .
C15 Si1 C21' C22' 164.5(9) . .
C14 Si1 C21' C22' -66.0(13) . .
C21 Si1 C21' C22' -156(7) . .
C18 Si1 C21' C22' 42.0(14) . .
C15' Si1 C21' C22' -172.9(11) . .
